data_4514660
loop_
_publ_author_name
'Paulson, Erik R.'
'Moore, Curtis E.'
'Rheingold, Arnold L.'
'Pullman, David P.'
'Sindewald, Ryan W.'
'Cooksy, Andrew L.'
'Grotjahn, Douglas B.'

_publ_section_title
;
 Dynamic \p-Bonding of Imidazolyl Substituent in a Formally 16-Electron
 Cp*Ru(\k2-P,N)+ Catalyst Allows Dramatic Rate Increases in (E)-Selective
 Monoisomerization of Alkenes
;
_journal_issue 8
_journal_name_full 'ACS Catalysis'
_journal_page_first 7217
_journal_paper_doi 10.1021/acscatal.8b04345
_journal_volume 9
_journal_year 2019
_chemical_formula_sum 'C24 H42 F6 N2 P2 Ru'
_chemical_formula_weight 635.60
_chemical_name_common ep371-3
_space_group_crystal_system orthorhombic
_space_group_IT_number 33
_space_group_name_Hall 'P 2c -2n'
_space_group_name_H-M_alt 'P n a 21'
_symmetry_space_group_name_Hall 'P 2c -2n'
_symmetry_space_group_name_H-M 'P n a 21'
_atom_sites_solution_hydrogens geom
_audit_creation_method SHELXL-2013
_cell_angle_alpha 90
_cell_angle_beta 90
_cell_angle_gamma 90
_cell_formula_units_Z 4
_cell_length_a 22.7385(8)
_cell_length_b 13.1551(5)
_cell_length_c 9.5634(3)
_cell_measurement_reflns_used 8064
_cell_measurement_temperature 100(2)
_cell_measurement_theta_max 28.34
_cell_measurement_theta_min 2.37
_cell_volume 2860.67(17)
_computing_cell_refinement 'Bruker SAINT'
_computing_data_collection 'Bruker APEX2'
_computing_data_reduction 'Bruker SAINT'
_computing_molecular_graphics 'Bruker SHELXTL'
_computing_publication_material 'Bruker SHELXTL'
_computing_structure_refinement 'SHELXL-2013 (Sheldrick, 2013)'
_computing_structure_solution 'SHELXS-97 (Sheldrick 2008)'
_diffrn_ambient_temperature 100(2)
_diffrn_measured_fraction_theta_full 0.994
_diffrn_measured_fraction_theta_max 0.995
_diffrn_measurement_device_type 'Bruker APEX-II CCD'
_diffrn_measurement_method '\f and \w scans'
_diffrn_radiation_type MoK\a
_diffrn_radiation_wavelength 0.71073
_diffrn_reflns_av_R_equivalents 0.0460
_diffrn_reflns_av_unetI/netI 0.0583
_diffrn_reflns_Laue_measured_fraction_full 0.994
_diffrn_reflns_Laue_measured_fraction_max 0.995
_diffrn_reflns_limit_h_max 30
_diffrn_reflns_limit_h_min -30
_diffrn_reflns_limit_k_max 17
_diffrn_reflns_limit_k_min -11
_diffrn_reflns_limit_l_max 12
_diffrn_reflns_limit_l_min -12
_diffrn_reflns_number 16668
_diffrn_reflns_point_group_measured_fraction_full 0.996
_diffrn_reflns_point_group_measured_fraction_max 0.996
_diffrn_reflns_theta_full 25.000
_diffrn_reflns_theta_max 28.342
_diffrn_reflns_theta_min 2.368
_exptl_absorpt_coefficient_mu 0.715
_exptl_absorpt_correction_T_max 0.951
_exptl_absorpt_correction_T_min 0.850
_exptl_absorpt_correction_type multi-scan
_exptl_absorpt_process_details SADABS
_exptl_crystal_colour blue
_exptl_crystal_density_diffrn 1.476
_exptl_crystal_description blade
_exptl_crystal_F_000 1312
_exptl_crystal_size_max 0.280
_exptl_crystal_size_mid 0.200
_exptl_crystal_size_min 0.080
_refine_diff_density_max 1.662
_refine_diff_density_min -2.039
_refine_diff_density_rms 0.173
_refine_ls_abs_structure_details
; 
 Refined as an inversion twin. 
;
_refine_ls_abs_structure_Flack 0.56(9)
_refine_ls_extinction_method none
_refine_ls_goodness_of_fit_ref 1.218
_refine_ls_hydrogen_treatment constr
_refine_ls_matrix_type full
_refine_ls_number_parameters 324
_refine_ls_number_reflns 6841
_refine_ls_number_restraints 1
_refine_ls_restrained_S_all 1.218
_refine_ls_R_factor_all 0.0702
_refine_ls_R_factor_gt 0.0675
_refine_ls_shift/su_max 0.013
_refine_ls_shift/su_mean 0.002
_refine_ls_structure_factor_coef Fsqd
_refine_ls_weighting_details 'w=1/[\s^2^(Fo^2^)+(0.0406P)^2^+22.2260P] where P=(Fo^2^+2Fc^2^)/3'
_refine_ls_weighting_scheme calc
_refine_ls_wR_factor_gt 0.1755
_refine_ls_wR_factor_ref 0.1768
_reflns_Friedel_coverage 0.892
_reflns_Friedel_fraction_full 0.999
_reflns_Friedel_fraction_max 0.998
_reflns_number_gt 6450
_reflns_number_total 6841
_reflns_threshold_expression 'I > 2\s(I)'
_cod_data_source_file cs8b04345_si_004.cif
_cod_data_source_block Complex5
_cod_database_code 4514660
_shelx_space_group_comment
; 
The symmetry employed for this shelxl refinement is uniquely defined 
by the following loop, which should always be used as a source of 
symmetry information in preference to the above space-group names. 
They are only intended as comments. 
;
_shelx_estimated_absorpt_t_min 0.825
_shelx_estimated_absorpt_t_max 0.945
_shelxl_version_number 2013-3

loop_
_space_group_symop_operation_xyz
'x, y, z'
'-x, -y, z+1/2'
'-x+1/2, y+1/2, z+1/2'
'x+1/2, -y+1/2, z'

loop_
_atom_site_label
_atom_site_type_symbol
_atom_site_fract_x
_atom_site_fract_y
_atom_site_fract_z
_atom_site_U_iso_or_equiv
_atom_site_adp_type
_atom_site_occupancy
_atom_site_site_symmetry_order
_atom_site_calc_flag
_atom_site_refinement_flags_posn
_atom_site_refinement_flags_adp
Ru1 Ru 0.57403(3) 0.18916(5) 0.49305(10) 0.01794(18) Uani 1 1 d . .
P1 P 0.66864(10) 0.22946(19) 0.4004(3) 0.0158(5) Uani 1 1 d . .
P2 P 0.31180(13) 0.2995(3) -0.1565(3) 0.0321(7) Uani 1 1 d . .
F1 F 0.3590(3) 0.3900(7) -0.1574(9) 0.047(2) Uani 1 1 d . .
F2 F 0.3611(4) 0.2230(8) -0.1042(11) 0.061(3) Uani 1 1 d . .
F3 F 0.2619(3) 0.3777(7) -0.2102(14) 0.066(3) Uani 1 1 d . .
F4 F 0.2965(4) 0.3258(11) -0.0006(16) 0.087(4) Uani 1 1 d . .
F5 F 0.2639(4) 0.2118(7) -0.1590(10) 0.050(2) Uani 1 1 d . .
F6 F 0.3270(4) 0.2814(8) -0.3149(9) 0.056(3) Uani 1 1 d . .
N1 N 0.6292(3) 0.3675(7) 0.1731(10) 0.0217(13) Uani 1 1 d . .
N2 N 0.5675(3) 0.2939(7) 0.3087(11) 0.0217(13) Uani 1 1 d . .
C1 C 0.5187(4) 0.1915(9) 0.6787(11) 0.022(2) Uani 1 1 d . .
C2 C 0.4909(5) 0.1274(8) 0.5784(10) 0.020(2) Uani 1 1 d . .
C3 C 0.5351(4) 0.0486(8) 0.5474(12) 0.022(2) Uani 1 1 d . .
C4 C 0.5857(4) 0.0641(8) 0.6329(10) 0.0181(19) Uani 1 1 d . .
C5 C 0.5775(5) 0.1555(9) 0.7111(12) 0.024(2) Uani 1 1 d . .
C6 C 0.4920(5) 0.2835(9) 0.7456(12) 0.027(2) Uani 1 1 d . .
H6A H 0.4709 0.2633 0.8305 0.041 Uiso 1 1 calc R U
H6B H 0.4645 0.3155 0.6801 0.041 Uiso 1 1 calc R U
H6C H 0.5231 0.3319 0.7698 0.041 Uiso 1 1 calc R U
C7 C 0.4299(5) 0.1260(10) 0.5353(13) 0.032(3) Uani 1 1 d . .
H7A H 0.4059 0.0953 0.6091 0.048 Uiso 1 1 calc R U
H7B H 0.4260 0.0861 0.4492 0.048 Uiso 1 1 calc R U
H7C H 0.4165 0.1957 0.5183 0.048 Uiso 1 1 calc R U
C8 C 0.5249(5) -0.0354(9) 0.4458(12) 0.029(2) Uani 1 1 d . .
H8A H 0.5009 -0.0884 0.4900 0.044 Uiso 1 1 calc R U
H8B H 0.5628 -0.0643 0.4172 0.044 Uiso 1 1 calc R U
H8C H 0.5043 -0.0089 0.3635 0.044 Uiso 1 1 calc R U
C9 C 0.6385(5) -0.0058(10) 0.6430(14) 0.030(3) Uani 1 1 d . .
H9A H 0.6311 -0.0580 0.7140 0.045 Uiso 1 1 calc R U
H9B H 0.6733 0.0338 0.6694 0.045 Uiso 1 1 calc R U
H9C H 0.6453 -0.0384 0.5523 0.045 Uiso 1 1 calc R U
C10 C 0.6172(5) 0.1990(10) 0.8209(14) 0.033(3) Uani 1 1 d . .
H10A H 0.6067 0.1707 0.9123 0.050 Uiso 1 1 calc R U
H10B H 0.6128 0.2731 0.8231 0.050 Uiso 1 1 calc R U
H10C H 0.6581 0.1816 0.7990 0.050 Uiso 1 1 calc R U
C11 C 0.6771(6) 0.0788(11) 0.1999(15) 0.039(3) Uani 1 1 d . .
H11A H 0.7018 0.0468 0.1284 0.058 Uiso 1 1 calc R U
H11B H 0.6461 0.1186 0.1545 0.058 Uiso 1 1 calc R U
H11C H 0.6593 0.0260 0.2585 0.058 Uiso 1 1 calc R U
C12 C 0.7145(4) 0.1482(9) 0.2901(11) 0.022(2) Uani 1 1 d . .
H12A H 0.7386 0.1925 0.2274 0.026 Uiso 1 1 calc R U
C13 C 0.7564(5) 0.0839(9) 0.3803(12) 0.027(2) Uani 1 1 d . .
H13A H 0.7877 0.0558 0.3213 0.040 Uiso 1 1 calc R U
H13B H 0.7344 0.0282 0.4239 0.040 Uiso 1 1 calc R U
H13C H 0.7738 0.1267 0.4532 0.040 Uiso 1 1 calc R U
C14 C 0.7706(5) 0.3571(10) 0.4154(13) 0.030(2) Uani 1 1 d . .
H14A H 0.7942 0.4009 0.4764 0.045 Uiso 1 1 calc R U
H14B H 0.7562 0.3967 0.3356 0.045 Uiso 1 1 calc R U
H14C H 0.7949 0.3007 0.3815 0.045 Uiso 1 1 calc R U
C15 C 0.7178(4) 0.3146(8) 0.4983(19) 0.0241(18) Uani 1 1 d . .
H15A H 0.7347 0.2732 0.5763 0.029 Uiso 1 1 calc R U
C16 C 0.6819(5) 0.3984(9) 0.5665(15) 0.032(3) Uani 1 1 d . .
H16A H 0.7025 0.4229 0.6500 0.048 Uiso 1 1 calc R U
H16B H 0.6433 0.3718 0.5930 0.048 Uiso 1 1 calc R U
H16C H 0.6769 0.4547 0.5003 0.048 Uiso 1 1 calc R U
C17 C 0.6234(4) 0.3054(8) 0.2835(12) 0.022(2) Uani 1 1 d . .
C18 C 0.5342(4) 0.3504(8) 0.2271(10) 0.0167(18) Uani 1 1 d . .
C19 C 0.5716(5) 0.3972(9) 0.1368(13) 0.029(2) Uani 1 1 d . .
H19A H 0.5609 0.4418 0.0629 0.035 Uiso 1 1 calc R U
C20 C 0.6819(5) 0.4030(11) 0.1011(15) 0.036(3) Uani 1 1 d . .
H20A H 0.7153 0.3599 0.1270 0.054 Uiso 1 1 calc R U
H20B H 0.6900 0.4734 0.1281 0.054 Uiso 1 1 calc R U
H20C H 0.6757 0.3994 -0.0002 0.054 Uiso 1 1 calc R U
C21 C 0.4677(4) 0.3566(8) 0.2291(11) 0.019(2) Uani 1 1 d . .
C22 C 0.4418(5) 0.2505(9) 0.2034(13) 0.026(2) Uani 1 1 d . .
H22A H 0.4502 0.2293 0.1072 0.039 Uiso 1 1 calc R U
H22B H 0.3991 0.2524 0.2178 0.039 Uiso 1 1 calc R U
H22C H 0.4595 0.2019 0.2688 0.039 Uiso 1 1 calc R U
C23 C 0.4498(5) 0.3963(10) 0.3751(12) 0.030(2) Uani 1 1 d . .
H23A H 0.4579 0.3439 0.4454 0.044 Uiso 1 1 calc R U
H23D H 0.4078 0.4125 0.3755 0.044 Uiso 1 1 calc R U
H23B H 0.4725 0.4576 0.3970 0.044 Uiso 1 1 calc R U
C24 C 0.4460(5) 0.4301(9) 0.1162(13) 0.029(2) Uani 1 1 d . .
H24D H 0.4664 0.4159 0.0281 0.043 Uiso 1 1 calc R U
H24A H 0.4540 0.5001 0.1452 0.043 Uiso 1 1 calc R U
H24B H 0.4035 0.4212 0.1030 0.043 Uiso 1 1 calc R U

loop_
_atom_site_aniso_label
_atom_site_aniso_U_11
_atom_site_aniso_U_22
_atom_site_aniso_U_33
_atom_site_aniso_U_23
_atom_site_aniso_U_13
_atom_site_aniso_U_12
Ru1 0.0153(3) 0.0213(3) 0.0172(3) 0.0043(4) -0.0006(4) -0.0009(3)
P1 0.0129(10) 0.0177(10) 0.0167(11) 0.0005(10) 0.0000(9) -0.0017(8)
P2 0.0237(13) 0.0440(18) 0.0286(15) -0.0061(14) -0.0024(11) 0.0077(12)
F1 0.038(4) 0.058(5) 0.043(5) -0.019(4) 0.003(4) -0.003(4)
F2 0.052(5) 0.066(6) 0.066(6) 0.034(5) -0.020(5) 0.009(5)
F3 0.026(4) 0.051(5) 0.121(10) 0.008(6) 0.002(5) 0.010(4)
F4 0.062(5) 0.143(10) 0.055(6) -0.048(8) 0.024(7) -0.017(6)
F5 0.049(5) 0.045(5) 0.056(5) 0.012(4) -0.007(4) -0.008(4)
F6 0.052(5) 0.089(7) 0.026(4) -0.007(4) -0.001(4) -0.027(5)
N1 0.010(2) 0.020(3) 0.035(4) -0.001(3) -0.007(2) 0.001(2)
N2 0.010(2) 0.020(3) 0.035(4) -0.001(3) -0.007(2) 0.001(2)
C1 0.021(5) 0.030(5) 0.015(5) 0.001(4) 0.001(4) -0.004(4)
C2 0.025(5) 0.022(5) 0.014(5) 0.002(4) 0.004(4) -0.006(4)
C3 0.016(4) 0.024(5) 0.025(5) 0.001(4) -0.002(4) -0.002(4)
C4 0.019(4) 0.024(5) 0.011(4) 0.001(4) 0.003(3) -0.005(4)
C5 0.024(5) 0.028(5) 0.020(5) 0.003(4) 0.002(4) -0.007(4)
C6 0.031(6) 0.033(6) 0.017(5) 0.000(4) 0.006(4) -0.002(5)
C7 0.015(4) 0.042(6) 0.040(7) 0.006(5) 0.000(4) -0.006(5)
C8 0.032(6) 0.028(5) 0.028(6) 0.000(4) -0.004(4) 0.003(5)
C9 0.021(5) 0.032(6) 0.037(7) 0.012(5) -0.002(5) 0.002(4)
C10 0.031(6) 0.039(7) 0.029(6) 0.002(5) -0.006(5) -0.006(5)
C11 0.030(6) 0.049(8) 0.036(7) -0.021(6) -0.014(5) 0.017(6)
C12 0.016(4) 0.035(6) 0.015(5) -0.004(4) 0.003(4) 0.004(4)
C13 0.026(5) 0.029(6) 0.025(6) -0.003(5) -0.005(4) 0.009(4)
C14 0.026(5) 0.036(6) 0.028(6) -0.003(5) 0.001(5) -0.009(5)
C15 0.018(4) 0.026(4) 0.029(5) -0.003(6) -0.005(6) 0.001(3)
C16 0.025(5) 0.028(6) 0.043(8) -0.012(5) -0.003(5) -0.002(4)
C17 0.014(4) 0.025(5) 0.027(5) 0.007(4) -0.004(4) -0.001(4)
C18 0.017(4) 0.019(5) 0.014(4) 0.003(4) -0.003(3) 0.006(3)
C19 0.020(5) 0.033(6) 0.033(6) 0.016(5) -0.011(4) 0.001(4)
C20 0.018(5) 0.051(8) 0.040(7) 0.017(6) 0.006(5) -0.007(5)
C21 0.016(4) 0.022(5) 0.020(5) -0.001(4) -0.010(4) 0.009(4)
C22 0.016(5) 0.026(5) 0.035(6) 0.001(5) -0.011(4) 0.000(4)
C23 0.032(6) 0.036(6) 0.021(6) -0.009(5) 0.006(4) 0.000(5)
C24 0.020(5) 0.032(6) 0.034(7) 0.004(5) -0.002(4) 0.011(4)

loop_
_atom_type_symbol
_atom_type_description
_atom_type_scat_dispersion_real
_atom_type_scat_dispersion_imag
_atom_type_scat_source
C C 0.0033 0.0016 'International Tables Vol C Tables 4.2.6.8 and 6.1.1.4'
H H 0.0000 0.0000 'International Tables Vol C Tables 4.2.6.8 and 6.1.1.4'
N N 0.0061 0.0033 'International Tables Vol C Tables 4.2.6.8 and 6.1.1.4'
F F 0.0171 0.0103 'International Tables Vol C Tables 4.2.6.8 and 6.1.1.4'
P P 0.1023 0.0942 'International Tables Vol C Tables 4.2.6.8 and 6.1.1.4'
Ru Ru -1.2594 0.8363 'International Tables Vol C Tables 4.2.6.8 and 6.1.1.4'

loop_
_geom_angle_atom_site_label_1
_geom_angle_atom_site_label_2
_geom_angle_atom_site_label_3
_geom_angle
C3 Ru1 C5 66.0(4)
C3 Ru1 C4 39.2(4)
C5 Ru1 C4 39.1(4)
C3 Ru1 C1 64.5(4)
C5 Ru1 C1 39.4(4)
C4 Ru1 C1 64.7(4)
C3 Ru1 C2 39.7(4)
C5 Ru1 C2 66.1(4)
C4 Ru1 C2 66.0(4)
C1 Ru1 C2 37.9(4)
C3 Ru1 N2 134.7(4)
C5 Ru1 N2 153.9(4)
C4 Ru1 N2 166.8(4)
C1 Ru1 N2 126.5(4)
C2 Ru1 N2 117.3(3)
C3 Ru1 P1 131.5(3)
C5 Ru1 P1 112.1(3)
C4 Ru1 P1 107.0(3)
C1 Ru1 P1 145.2(3)
C2 Ru1 P1 171.3(3)
N2 Ru1 P1 68.3(2)
C17 P1 C12 106.8(5)
C17 P1 C15 108.8(5)
C12 P1 C15 107.6(5)
C17 P1 Ru1 80.8(3)
C12 P1 Ru1 126.8(4)
C15 P1 Ru1 119.6(5)
F4 P2 F6 176.0(8)
F4 P2 F5 91.3(6)
F6 P2 F5 91.5(5)
F4 P2 F2 89.8(7)
F6 P2 F2 93.0(6)
F5 P2 F2 91.6(5)
F4 P2 F1 89.4(6)
F6 P2 F1 87.7(5)
F5 P2 F1 178.2(5)
F2 P2 F1 90.0(5)
F4 P2 F3 90.3(7)
F6 P2 F3 86.8(6)
F5 P2 F3 88.7(5)
F2 P2 F3 179.7(6)
F1 P2 F3 89.7(5)
C17 N1 C19 105.8(9)
C17 N1 C20 130.3(9)
C19 N1 C20 123.9(10)
C17 N2 C18 112.7(10)
C17 N2 Ru1 98.8(7)
C18 N2 Ru1 148.3(7)
C2 C1 C5 111.1(10)
C2 C1 C6 125.9(10)
C5 C1 C6 123.1(10)
C2 C1 Ru1 72.5(6)
C5 C1 Ru1 68.7(6)
C6 C1 Ru1 126.5(8)
C1 C2 C7 128.7(11)
C1 C2 C3 104.4(9)
C7 C2 C3 126.0(10)
C1 C2 Ru1 69.6(6)
C7 C2 Ru1 135.9(8)
C3 C2 Ru1 66.5(5)
C4 C3 C2 109.6(9)
C4 C3 C8 127.3(10)
C2 C3 C8 123.1(9)
C4 C3 Ru1 71.2(6)
C2 C3 Ru1 73.8(6)
C8 C3 Ru1 123.6(8)
C3 C4 C5 108.4(9)
C3 C4 C9 126.1(10)
C5 C4 C9 125.5(10)
C3 C4 Ru1 69.6(6)
C5 C4 Ru1 70.4(6)
C9 C4 Ru1 127.3(7)
C4 C5 C1 106.4(9)
C4 C5 C10 127.6(10)
C1 C5 C10 125.5(11)
C4 C5 Ru1 70.6(6)
C1 C5 Ru1 71.9(6)
C10 C5 Ru1 128.9(8)
C11 C12 C13 109.6(10)
C11 C12 P1 111.1(7)
C13 C12 P1 110.6(7)
C16 C15 C14 112.0(9)
C16 C15 P1 109.5(6)
C14 C15 P1 115.6(11)
N2 C17 N1 108.2(9)
N2 C17 P1 111.9(8)
N1 C17 P1 139.8(8)
N2 C18 C19 105.8(9)
N2 C18 C21 126.7(9)
C19 C18 C21 127.5(9)
C18 C19 N1 107.4(9)
C18 C21 C24 110.3(9)
C18 C21 C22 109.4(8)
C24 C21 C22 109.7(9)
C18 C21 C23 107.0(8)
C24 C21 C23 109.8(9)
C22 C21 C23 110.6(10)

loop_
_geom_bond_atom_site_label_1
_geom_bond_atom_site_label_2
_geom_bond_distance
Ru1 C3 2.114(10)
Ru1 C5 2.134(11)
Ru1 C4 2.136(10)
Ru1 C1 2.176(10)
Ru1 C2 2.214(10)
Ru1 N2 2.242(10)
Ru1 P1 2.386(2)
P1 C17 1.818(10)
P1 C12 1.829(10)
P1 C15 1.839(12)
P2 F4 1.570(14)
P2 F6 1.572(9)
P2 F5 1.586(9)
P2 F2 1.587(9)
P2 F1 1.603(9)
P2 F3 1.616(9)
N1 C17 1.341(14)
N1 C19 1.410(12)
N1 C20 1.459(13)
N2 C17 1.303(12)
N2 C18 1.317(13)
C1 C2 1.425(15)
C1 C5 1.453(15)
C1 C6 1.497(16)
C2 C7 1.447(14)
C2 C3 1.474(15)
C3 C4 1.425(14)
C3 C8 1.491(16)
C4 C5 1.428(15)
C4 C9 1.516(15)
C5 C10 1.498(16)
C11 C12 1.517(16)
C12 C13 1.538(14)
C14 C15 1.544(16)
C15 C16 1.519(16)
C18 C19 1.359(16)
C18 C21 1.515(13)
C21 C24 1.531(15)
C21 C22 1.535(15)
C21 C23 1.545(15)
